data_7220180
loop_
_publ_author_name
'Yeo, Chien Ing'
'Khoo, C.-H.'
'Chu, C.-W.'
'Chen, B.-J.'
'Chu, P.L.'
'Sim, J.-H.'
'Cheah, Y.-K.'
'Ahmad, Jimmy'
'Halim, Nadiah'
'Seng, Hoi-Ling'
'Ng, Soon'
'Otero-de-la-Roza, Alberto'
'Tiekink, Edward R. T.'

_publ_section_title
;
 The importance of Au&#x2026;pi(aryl) interactions in the formation of
 spherical aggregates in binuclear phosphanegold(I) complexes of a bipodal
 thiocarbamate dianion: A combined crystallographic and computational
 study, and anti-microbial activity
;
_journal_name_full 'RSC Adv.'
_journal_paper_doi 10.1039/C5RA05604G
_journal_year 2015
_chemical_formula_moiety 'C46 H40 Au2 N2 O2 P2 S2'
_chemical_formula_sum 'C46 H40 Au2 N2 O2 P2 S2'
_chemical_formula_weight 1172.79
_space_group_crystal_system triclinic
_space_group_IT_number 2
_space_group_name_Hall '-P 1'
_space_group_name_H-M_alt 'P -1'
_symmetry_space_group_name_Hall '-P 1'
_symmetry_space_group_name_H-M 'P -1'
_atom_sites_solution_hydrogens geom
_audit_creation_method SHELXL-2014/7
_audit_update_record
;
2014-12-29 deposited with the CCDC.
2015-04-21 downloaded from the CCDC.
;
_cell_angle_alpha 107.851(4)
_cell_angle_beta 100.439(4)
_cell_angle_gamma 100.556(4)
_cell_formula_units_Z 1
_cell_length_a 8.9980(4)
_cell_length_b 9.0501(4)
_cell_length_c 14.2542(6)
_cell_measurement_reflns_used 6592
_cell_measurement_temperature 100(2)
_cell_measurement_theta_max 30.1920
_cell_measurement_theta_min 3.8630
_cell_volume 1050.66(9)
_computing_cell_refinement 'CrysAlis PRO (Agilent, 2014)'
_computing_data_collection 'CrysAlis PRO (Agilent, 2014)'
_computing_data_reduction 'CrysAlis PRO (Agilent, 2014)'
_computing_molecular_graphics 'ORTEP-3 for Windows (Farrugia, 2012) and DIAMOND (Brandenburg, 2006)'
_computing_publication_material 'SHELXL-2014/7 (Sheldrick, 2008)'
_computing_structure_refinement 'SHELXL-2014/7 (Sheldrick, 2008)'
_computing_structure_solution 'SHELXL-2014/7 (Sheldrick, 2008)'
_diffrn_ambient_temperature 100(2)
_diffrn_detector_area_resol_mean 10.4041
_diffrn_measured_fraction_theta_full 0.985
_diffrn_measured_fraction_theta_max 0.985
_diffrn_measurement_device_type 'Agilent Technologies SuperNova Dual diffractometer with Atlas detector'
_diffrn_measurement_method '\w scan'
_diffrn_radiation_monochromator Mirror
_diffrn_radiation_source 'SuperNova (Mo) X-ray Source'
_diffrn_radiation_wavelength 0.71073
_diffrn_reflns_av_R_equivalents 0.0405
_diffrn_reflns_av_unetI/netI 0.0544
_diffrn_reflns_laue_measured_fraction_full 0.985
_diffrn_reflns_laue_measured_fraction_max 0.985
_diffrn_reflns_limit_h_max 11
_diffrn_reflns_limit_h_min -11
_diffrn_reflns_limit_k_max 11
_diffrn_reflns_limit_k_min -11
_diffrn_reflns_limit_l_max 18
_diffrn_reflns_limit_l_min -18
_diffrn_reflns_number 12872
_diffrn_reflns_point_group_measured_fraction_full 0.985
_diffrn_reflns_point_group_measured_fraction_max 0.985
_diffrn_reflns_theta_full 27.499
_diffrn_reflns_theta_max 27.499
_diffrn_reflns_theta_min 2.946
_exptl_absorpt_coefficient_mu 7.190
_exptl_absorpt_correction_T_max 1.00000
_exptl_absorpt_correction_T_min 0.45168
_exptl_absorpt_correction_type multi-scan
_exptl_absorpt_process_details 'CrysAlis PRO (Agilent, 2014)'
_exptl_crystal_colour colourless
_exptl_crystal_density_diffrn 1.854
_exptl_crystal_description block
_exptl_crystal_F_000 566
_exptl_crystal_size_max 0.300
_exptl_crystal_size_mid 0.300
_exptl_crystal_size_min 0.200
_refine_diff_density_max 1.124
_refine_diff_density_min -1.310
_refine_diff_density_rms 0.140
_refine_ls_extinction_method none
_refine_ls_goodness_of_fit_ref 0.970
_refine_ls_hydrogen_treatment constr
_refine_ls_matrix_type full
_refine_ls_number_parameters 254
_refine_ls_number_reflns 4751
_refine_ls_number_restraints 0
_refine_ls_restrained_S_all 0.970
_refine_ls_R_factor_all 0.0273
_refine_ls_R_factor_gt 0.0240
_refine_ls_shift/su_max 0.001
_refine_ls_shift/su_mean 0.000
_refine_ls_structure_factor_coef Fsqd
_refine_ls_weighting_details 'w=1/[\s^2^(Fo^2^)+(0.0081P)^2^] where P=(Fo^2^+2Fc^2^)/3'
_refine_ls_weighting_scheme calc
_refine_ls_wR_factor_gt 0.0420
_refine_ls_wR_factor_ref 0.0440
_reflns_Friedel_coverage 0.000
_reflns_number_gt 4433
_reflns_number_total 4751
_reflns_threshold_expression I>2\s(I)
_cod_data_source_file c5ra05604g2.cif
_cod_data_source_block 2
_cod_original_cell_volume 1050.66(8)
_cod_database_code 7220180
_shelx_shelxl_version_number 2014/7
_shelx_space_group_comment
;
The symmetry employed for this shelxl refinement is uniquely defined
by the following loop, which should always be used as a source of
symmetry information in preference to the above space-group names.
They are only intended as comments.
;
_shelx_estimated_absorpt_t_min 0.222
_shelx_estimated_absorpt_t_max 0.327

loop_
_space_group_symop_operation_xyz
'x, y, z'
'-x, -y, -z'

loop_
_atom_site_label
_atom_site_type_symbol
_atom_site_fract_x
_atom_site_fract_y
_atom_site_fract_z
_atom_site_U_iso_or_equiv
_atom_site_adp_type
_atom_site_occupancy
_atom_site_site_symmetry_order
_atom_site_calc_flag
_atom_site_refinement_flags_posn
_atom_site_refinement_flags_adp
Au Au 0.51429(2) 0.46904(2) 0.22754(2) 0.01144(5) Uani 1 1 d . .
S1 S 0.29284(10) 0.25876(11) 0.16672(6) 0.01492(19) Uani 1 1 d . .
P1 P 0.72064(10) 0.68031(11) 0.31968(6) 0.01095(19) Uani 1 1 d . .
O1 O 0.2032(3) -0.0056(3) 0.01827(18) 0.0198(6) Uani 1 1 d . .
N1 N 0.3473(3) 0.1859(4) -0.0252(2) 0.0167(7) Uani 1 1 d . .
C1 C 0.2886(4) 0.1463(4) 0.0408(3) 0.0147(8) Uani 1 1 d . .
C2 C 0.1665(5) -0.1083(5) -0.0871(3) 0.0301(10) Uani 1 1 d . .
H2A H 0.1117 -0.0588 -0.1301 0.045 Uiso 1 1 calc R U
H2B H 0.0996 -0.2128 -0.0963 0.045 Uiso 1 1 calc R U
H2C H 0.2634 -0.1232 -0.1064 0.045 Uiso 1 1 calc R U
C3 C 0.4244(4) 0.3446(4) -0.0082(2) 0.0154(8) Uani 1 1 d . .
C4 C 0.3411(4) 0.4610(5) -0.0075(3) 0.0170(8) Uani 1 1 d . .
H4 H 0.2319 0.4347 -0.0130 0.020 Uiso 1 1 calc R U
C5 C 0.5839(4) 0.3858(5) -0.0011(3) 0.0179(8) Uani 1 1 d . .
H5 H 0.6420 0.3078 -0.0021 0.022 Uiso 1 1 calc R U
C11 C 0.8858(4) 0.7081(4) 0.2647(2) 0.0121(7) Uani 1 1 d . .
C12 C 0.9330(4) 0.5736(4) 0.2157(3) 0.0153(8) Uani 1 1 d . .
H12 H 0.8751 0.4700 0.2085 0.018 Uiso 1 1 calc R U
C13 C 1.0626(4) 0.5885(5) 0.1775(3) 0.0228(9) Uani 1 1 d . .
H13 H 1.0950 0.4959 0.1450 0.027 Uiso 1 1 calc R U
C14 C 1.1458(4) 0.7397(5) 0.1867(3) 0.0288(10) Uani 1 1 d . .
H14 H 1.2355 0.7506 0.1605 0.035 Uiso 1 1 calc R U
C15 C 1.0987(4) 0.8733(5) 0.2336(3) 0.0302(10) Uani 1 1 d . .
H15 H 1.1553 0.9764 0.2389 0.036 Uiso 1 1 calc R U
C16 C 0.9694(4) 0.8591(5) 0.2731(3) 0.0218(9) Uani 1 1 d . .
H16 H 0.9377 0.9520 0.3059 0.026 Uiso 1 1 calc R U
C21 C 0.8011(4) 0.6648(4) 0.4412(2) 0.0128(7) Uani 1 1 d . .
C22 C 0.9599(4) 0.7215(4) 0.4900(3) 0.0180(8) Uani 1 1 d . .
H22 H 1.0304 0.7661 0.4577 0.022 Uiso 1 1 calc R U
C23 C 1.0163(4) 0.7136(5) 0.5847(3) 0.0196(8) Uani 1 1 d . .
H23 H 1.1249 0.7522 0.6171 0.023 Uiso 1 1 calc R U
C24 C 0.9148(4) 0.6499(4) 0.6319(3) 0.0183(8) Uani 1 1 d . .
H24 H 0.9532 0.6464 0.6976 0.022 Uiso 1 1 calc R U
C25 C 0.7578(4) 0.5912(5) 0.5845(3) 0.0238(9) Uani 1 1 d . .
H25 H 0.6884 0.5456 0.6170 0.029 Uiso 1 1 calc R U
C26 C 0.7007(4) 0.5986(5) 0.4893(3) 0.0197(8) Uani 1 1 d . .
H26 H 0.5922 0.5580 0.4568 0.024 Uiso 1 1 calc R U
C31 C 0.6653(4) 0.8686(4) 0.3502(3) 0.0136(7) Uani 1 1 d . .
C32 C 0.6871(4) 0.9731(4) 0.4494(3) 0.0173(8) Uani 1 1 d . .
H32 H 0.7378 0.9499 0.5057 0.021 Uiso 1 1 calc R U
C33 C 0.6344(4) 1.1109(5) 0.4653(3) 0.0260(9) Uani 1 1 d . .
H33 H 0.6486 1.1816 0.5329 0.031 Uiso 1 1 calc R U
C34 C 0.5620(4) 1.1467(5) 0.3848(3) 0.0290(10) Uani 1 1 d . .
H34 H 0.5262 1.2417 0.3968 0.035 Uiso 1 1 calc R U
C35 C 0.5411(4) 1.0441(5) 0.2860(3) 0.0281(10) Uani 1 1 d . .
H35 H 0.4920 1.0696 0.2303 0.034 Uiso 1 1 calc R U
C36 C 0.5911(4) 0.9057(5) 0.2682(3) 0.0240(9) Uani 1 1 d . .
H36 H 0.5753 0.8352 0.2003 0.029 Uiso 1 1 calc R U

loop_
_atom_site_aniso_label
_atom_site_aniso_U_11
_atom_site_aniso_U_22
_atom_site_aniso_U_33
_atom_site_aniso_U_23
_atom_site_aniso_U_13
_atom_site_aniso_U_12
Au 0.01177(8) 0.01090(8) 0.01008(7) 0.00357(6) 0.00138(5) 0.00069(5)
S1 0.0151(5) 0.0136(5) 0.0140(4) 0.0050(4) 0.0035(4) -0.0013(4)
P1 0.0111(5) 0.0101(5) 0.0107(4) 0.0030(4) 0.0025(3) 0.0015(4)
O1 0.0235(14) 0.0123(14) 0.0172(13) 0.0033(11) 0.0005(11) -0.0030(11)
N1 0.0218(17) 0.0117(16) 0.0132(15) 0.0048(13) 0.0014(13) -0.0013(13)
C1 0.0162(19) 0.0106(19) 0.0148(18) 0.0055(15) -0.0015(15) 0.0008(15)
C2 0.040(3) 0.012(2) 0.024(2) -0.0010(17) -0.0017(19) -0.0063(18)
C3 0.024(2) 0.0126(19) 0.0076(16) 0.0043(15) 0.0026(14) -0.0009(15)
C4 0.0181(19) 0.023(2) 0.0136(17) 0.0116(16) 0.0050(15) 0.0052(16)
C5 0.019(2) 0.019(2) 0.0166(18) 0.0067(17) 0.0060(15) 0.0053(16)
C11 0.0104(17) 0.0153(19) 0.0102(16) 0.0034(15) 0.0017(13) 0.0046(15)
C12 0.0158(19) 0.0119(19) 0.0194(18) 0.0074(16) 0.0033(15) 0.0040(15)
C13 0.025(2) 0.023(2) 0.023(2) 0.0054(18) 0.0121(17) 0.0138(18)
C14 0.025(2) 0.037(3) 0.037(2) 0.020(2) 0.022(2) 0.010(2)
C15 0.028(2) 0.024(2) 0.047(3) 0.020(2) 0.022(2) 0.0036(19)
C16 0.025(2) 0.014(2) 0.030(2) 0.0089(18) 0.0141(18) 0.0059(17)
C21 0.0103(18) 0.0155(19) 0.0100(16) 0.0026(15) 0.0007(13) 0.0023(15)
C22 0.0164(19) 0.019(2) 0.0162(18) 0.0076(16) 0.0031(15) -0.0013(16)
C23 0.0107(19) 0.028(2) 0.0151(18) 0.0065(17) -0.0023(15) 0.0002(16)
C24 0.023(2) 0.020(2) 0.0135(18) 0.0082(16) 0.0016(15) 0.0074(17)
C25 0.018(2) 0.036(3) 0.0183(19) 0.0131(19) 0.0070(16) 0.0012(18)
C26 0.0105(19) 0.029(2) 0.0149(18) 0.0074(17) 0.0001(15) -0.0019(16)
C31 0.0102(18) 0.0126(19) 0.0185(18) 0.0055(15) 0.0047(14) 0.0030(14)
C32 0.0134(19) 0.018(2) 0.0201(19) 0.0053(16) 0.0088(15) 0.0006(15)
C33 0.026(2) 0.019(2) 0.032(2) 0.0011(19) 0.0200(19) 0.0033(18)
C34 0.019(2) 0.018(2) 0.053(3) 0.011(2) 0.017(2) 0.0084(18)
C35 0.021(2) 0.025(2) 0.040(3) 0.013(2) 0.0034(18) 0.0112(18)
C36 0.022(2) 0.022(2) 0.025(2) 0.0040(18) -0.0006(17) 0.0112(18)

loop_
_atom_type_symbol
_atom_type_description
_atom_type_scat_dispersion_real
_atom_type_scat_dispersion_imag
_atom_type_scat_source
C C 0.0033 0.0016 'International Tables Vol C Tables 4.2.6.8 and 6.1.1.4'
H H 0.0000 0.0000 'International Tables Vol C Tables 4.2.6.8 and 6.1.1.4'
Au Au -2.0133 8.8022 'International Tables Vol C Tables 4.2.6.8 and 6.1.1.4'
N N 0.0061 0.0033 'International Tables Vol C Tables 4.2.6.8 and 6.1.1.4'
O O 0.0106 0.0060 'International Tables Vol C Tables 4.2.6.8 and 6.1.1.4'
P P 0.1023 0.0942 'International Tables Vol C Tables 4.2.6.8 and 6.1.1.4'
S S 0.1246 0.1234 'International Tables Vol C Tables 4.2.6.8 and 6.1.1.4'

loop_
_geom_angle_atom_site_label_1
_geom_angle_atom_site_label_2
_geom_angle_atom_site_label_3
_geom_angle
_geom_angle_site_symmetry_1
P1 Au S1 167.79(3) .
C1 S1 Au 107.37(12) .
C31 P1 C21 105.44(16) .
C31 P1 C11 106.00(16) .
C21 P1 C11 104.84(15) .
C31 P1 Au 111.99(11) .
C21 P1 Au 110.50(12) .
C11 P1 Au 117.19(12) .
C1 O1 C2 115.7(3) .
C1 N1 C3 122.3(3) .
N1 C1 O1 120.6(3) .
N1 C1 S1 131.3(3) .
O1 C1 S1 108.1(2) .
O1 C2 H2A 109.5 .
O1 C2 H2B 109.5 .
H2A C2 H2B 109.5 .
O1 C2 H2C 109.5 .
H2A C2 H2C 109.5 .
H2B C2 H2C 109.5 .
C5 C3 C4 118.6(3) .
C5 C3 N1 120.3(3) .
C4 C3 N1 120.9(3) .
C5 C4 C3 120.7(3) 2_665
C5 C4 H4 119.7 2_665
C3 C4 H4 119.7 .
C4 C5 C3 120.8(3) 2_665
C4 C5 H5 119.6 2_665
C3 C5 H5 119.6 .
C12 C11 C16 119.2(3) .
C12 C11 P1 118.3(3) .
C16 C11 P1 122.4(3) .
C13 C12 C11 120.7(3) .
C13 C12 H12 119.6 .
C11 C12 H12 119.6 .
C12 C13 C14 119.7(4) .
C12 C13 H13 120.2 .
C14 C13 H13 120.2 .
C15 C14 C13 120.1(3) .
C15 C14 H14 120.0 .
C13 C14 H14 120.0 .
C14 C15 C16 120.4(4) .
C14 C15 H15 119.8 .
C16 C15 H15 119.8 .
C15 C16 C11 119.8(4) .
C15 C16 H16 120.1 .
C11 C16 H16 120.1 .
C26 C21 C22 118.5(3) .
C26 C21 P1 118.9(2) .
C22 C21 P1 122.5(3) .
C23 C22 C21 120.9(3) .
C23 C22 H22 119.5 .
C21 C22 H22 119.6 .
C24 C23 C22 119.8(3) .
C24 C23 H23 120.1 .
C22 C23 H23 120.1 .
C23 C24 C25 120.3(3) .
C23 C24 H24 119.8 .
C25 C24 H24 119.8 .
C24 C25 C26 120.1(3) .
C24 C25 H25 120.0 .
C26 C25 H25 120.0 .
C21 C26 C25 120.4(3) .
C21 C26 H26 119.8 .
C25 C26 H26 119.8 .
C32 C31 C36 119.3(3) .
C32 C31 P1 123.7(3) .
C36 C31 P1 116.9(3) .
C33 C32 C31 119.6(3) .
C33 C32 H32 120.2 .
C31 C32 H32 120.2 .
C34 C33 C32 120.9(4) .
C34 C33 H33 119.5 .
C32 C33 H33 119.5 .
C33 C34 C35 119.8(4) .
C33 C34 H34 120.1 .
C35 C34 H34 120.1 .
C36 C35 C34 120.4(4) .
C36 C35 H35 119.8 .
C34 C35 H35 119.8 .
C35 C36 C31 120.0(4) .
C35 C36 H36 120.0 .
C31 C36 H36 120.0 .

loop_
_geom_bond_atom_site_label_1
_geom_bond_atom_site_label_2
_geom_bond_distance
_geom_bond_site_symmetry_2
Au P1 2.2593(9) .
Au S1 2.3058(9) .
S1 C1 1.761(3) .
P1 C31 1.809(4) .
P1 C21 1.809(3) .
P1 C11 1.814(3) .
O1 C1 1.356(4) .
O1 C2 1.443(4) .
N1 C1 1.268(4) .
N1 C3 1.401(4) .
C2 H2A 0.9800 .
C2 H2B 0.9800 .
C2 H2C 0.9800 .
C3 C5 1.392(5) .
C3 C4 1.400(5) .
C4 C5 1.384(5) 2_665
C4 H4 0.9500 .
C5 C4 1.384(5) 2_665
C5 H5 0.9500 .
C11 C12 1.388(5) .
C11 C16 1.392(5) .
C12 C13 1.376(5) .
C12 H12 0.9500 .
C13 C14 1.389(5) .
C13 H13 0.9500 .
C14 C15 1.373(5) .
C14 H14 0.9500 .
C15 C16 1.384(5) .
C15 H15 0.9500 .
C16 H16 0.9500 .
C21 C26 1.388(5) .
C21 C22 1.393(4) .
C22 C23 1.382(4) .
C22 H22 0.9500 .
C23 C24 1.374(5) .
C23 H23 0.9500 .
C24 C25 1.376(5) .
C24 H24 0.9500 .
C25 C26 1.388(5) .
C25 H25 0.9500 .
C26 H26 0.9500 .
C31 C32 1.395(5) .
C31 C36 1.402(5) .
C32 C33 1.383(5) .
C32 H32 0.9500 .
C33 C34 1.371(5) .
C33 H33 0.9500 .
C34 C35 1.386(6) .
C34 H34 0.9500 .
C35 C36 1.374(5) .
C35 H35 0.9500 .
C36 H36 0.9500 .

loop_
_geom_torsion_atom_site_label_1
_geom_torsion_atom_site_label_2
_geom_torsion_atom_site_label_3
_geom_torsion_atom_site_label_4
_geom_torsion
_geom_torsion_site_symmetry_4
C3 N1 C1 O1 174.2(3) .
C3 N1 C1 S1 -4.6(5) .
C2 O1 C1 N1 -8.4(5) .
C2 O1 C1 S1 170.6(2) .
Au S1 C1 N1 -25.7(4) .
Au S1 C1 O1 155.37(19) .
C1 N1 C3 C5 113.9(4) .
C1 N1 C3 C4 -72.2(4) .
C5 C3 C4 C5 -0.6(5) 2_665
N1 C3 C4 C5 -174.7(3) 2_665
C4 C3 C5 C4 0.6(5) 2_665
N1 C3 C5 C4 174.7(3) 2_665
C31 P1 C11 C12 -167.4(3) .
C21 P1 C11 C12 81.4(3) .
Au P1 C11 C12 -41.5(3) .
C31 P1 C11 C16 14.9(3) .
C21 P1 C11 C16 -96.4(3) .
Au P1 C11 C16 140.7(3) .
C16 C11 C12 C13 1.3(5) .
P1 C11 C12 C13 -176.5(3) .
C11 C12 C13 C14 -1.0(5) .
C12 C13 C14 C15 -0.1(6) .
C13 C14 C15 C16 0.8(6) .
C14 C15 C16 C11 -0.4(6) .
C12 C11 C16 C15 -0.6(5) .
P1 C11 C16 C15 177.1(3) .
C31 P1 C21 C26 86.4(3) .
C11 P1 C21 C26 -161.9(3) .
Au P1 C21 C26 -34.8(3) .
C31 P1 C21 C22 -91.5(3) .
C11 P1 C21 C22 20.1(3) .
Au P1 C21 C22 147.3(3) .
C26 C21 C22 C23 -0.7(5) .
P1 C21 C22 C23 177.3(3) .
C21 C22 C23 C24 -0.3(6) .
C22 C23 C24 C25 1.2(6) .
C23 C24 C25 C26 -1.1(6) .
C22 C21 C26 C25 0.8(6) .
P1 C21 C26 C25 -177.2(3) .
C24 C25 C26 C21 0.0(6) .
C21 P1 C31 C32 0.8(3) .
C11 P1 C31 C32 -110.0(3) .
Au P1 C31 C32 121.0(3) .
C21 P1 C31 C36 -176.6(3) .
C11 P1 C31 C36 72.5(3) .
Au P1 C31 C36 -56.4(3) .
C36 C31 C32 C33 0.4(5) .
P1 C31 C32 C33 -177.0(3) .
C31 C32 C33 C34 -0.5(5) .
C32 C33 C34 C35 -0.1(6) .
C33 C34 C35 C36 0.7(6) .
C34 C35 C36 C31 -0.8(6) .
C32 C31 C36 C35 0.2(5) .
P1 C31 C36 C35 177.8(3) .
